data_2214883
loop_
_publ_author_name
'Yang, Li'
'Fang, Hua'
'Zheng, Hu'
'Weng, Ling-Ling'

_publ_section_title
;
 (3<i>S</i>)-4-Phenyl-3-(phenylaminooxy)butan-2-one
;
_journal_coeditor_code WK2064
_journal_issue 8
_journal_name_full 'Acta Crystallographica Section E'
_journal_page_first o3568
_journal_page_last o3568
_journal_paper_doi 10.1107/S1600536807034733
_journal_volume 63
_journal_year 2007
_chemical_formula_iupac 'C16 H17 N O2'
_chemical_formula_moiety 'C16 H17 N O2'
_chemical_formula_sum 'C16 H17 N O2'
_chemical_formula_weight 255.31
_chemical_name_systematic
;
(3S)-4-phenyl-3-(phenylaminooxy)butan-2-one
;
_space_group_IT_number 19
_symmetry_cell_setting orthorhombic
_symmetry_space_group_name_Hall 'P 2ac 2ab'
_symmetry_space_group_name_H-M 'P 21 21 21'
_atom_sites_solution_hydrogens geom
_atom_sites_solution_primary direct
_atom_sites_solution_secondary difmap
_audit_creation_method SHELXL97
_cell_angle_alpha 90.00
_cell_angle_beta 90.00
_cell_angle_gamma 90.00
_cell_formula_units_Z 4
_cell_length_a 5.5950(17)
_cell_length_b 15.847(5)
_cell_length_c 16.156(5)
_cell_measurement_reflns_used 756
_cell_measurement_temperature 293(2)
_cell_measurement_theta_max 47.715
_cell_measurement_theta_min 5.043
_cell_volume 1432.5(8)
_computing_cell_refinement SMART
_computing_data_collection 'SMART (Bruker, 2001)'
_computing_data_reduction 'SAINT (Bruker, 2001)'
_computing_molecular_graphics 'SHELXTL (Sheldrick, 1997b)'
_computing_publication_material SHELXTL
_computing_structure_refinement 'SHELXL97 (Sheldrick, 1997a)'
_computing_structure_solution 'SHELXS97 (Sheldrick, 1997a)'
_diffrn_ambient_temperature 293(2)
_diffrn_measured_fraction_theta_full 0.999
_diffrn_measured_fraction_theta_max 0.999
_diffrn_measurement_device_type 'Bruker APEX area-detector'
_diffrn_measurement_method \f
_diffrn_radiation_monochromator graphite
_diffrn_radiation_source 'fine-focus sealed tube'
_diffrn_radiation_type MoK\a
_diffrn_radiation_wavelength 0.71073
_diffrn_reflns_av_R_equivalents 0.1477
_diffrn_reflns_av_sigmaI/netI 0.1342
_diffrn_reflns_limit_h_max 6
_diffrn_reflns_limit_h_min -6
_diffrn_reflns_limit_k_max 17
_diffrn_reflns_limit_k_min -19
_diffrn_reflns_limit_l_max 16
_diffrn_reflns_limit_l_min -19
_diffrn_reflns_number 7191
_diffrn_reflns_theta_full 25.50
_diffrn_reflns_theta_max 25.50
_diffrn_reflns_theta_min 1.80
_exptl_absorpt_coefficient_mu 0.078
_exptl_absorpt_correction_T_max 1.00000
_exptl_absorpt_correction_T_min 0.75123
_exptl_absorpt_correction_type multi-scan
_exptl_absorpt_process_details '(SADABS; Bruker, 2001)'
_exptl_crystal_colour colourless
_exptl_crystal_density_diffrn 1.184
_exptl_crystal_density_method 'not measured'
_exptl_crystal_description block
_exptl_crystal_F_000 544
_exptl_crystal_size_max 0.479
_exptl_crystal_size_mid 0.176
_exptl_crystal_size_min 0.092
_refine_diff_density_max 0.155
_refine_diff_density_min -0.214
_refine_ls_extinction_expression Fc^*^=kFc[1+0.001xFc^2^\l^3^/sin(2\q)]^-1/4^
_refine_ls_extinction_method none
_refine_ls_goodness_of_fit_ref 0.847
_refine_ls_hydrogen_treatment mixed
_refine_ls_matrix_type full
_refine_ls_number_parameters 178
_refine_ls_number_reflns 1571
_refine_ls_number_restraints 1
_refine_ls_restrained_S_all 0.848
_refine_ls_R_factor_all 0.1110
_refine_ls_R_factor_gt 0.0553
_refine_ls_shift/su_max 0.000
_refine_ls_shift/su_mean 0.000
_refine_ls_structure_factor_coef Fsqd
_refine_ls_weighting_details 'calc w = 1/[\s^2^(Fo^2^)+(0.0647P)^2^] where P=(Fo^2^+2Fc^2^)/3'
_refine_ls_weighting_scheme calc
_refine_ls_wR_factor_gt 0.1251
_refine_ls_wR_factor_ref 0.1453
_reflns_number_gt 781
_reflns_number_total 1571
_reflns_threshold_expression I>2\s(I)
_cod_data_source_file wk2064.cif
_cod_data_source_block I
_cod_original_cell_volume 1432.4(7)
_cod_database_code 2214883
_cod_database_fobs_code 2214883

loop_
_symmetry_equiv_pos_as_xyz
'x, y, z'
'-x+1/2, -y, z+1/2'
'-x, y+1/2, -z+1/2'
'x+1/2, -y+1/2, -z'

loop_
_atom_site_type_symbol
_atom_site_label
_atom_site_fract_x
_atom_site_fract_y
_atom_site_fract_z
_atom_site_U_iso_or_equiv
_atom_site_adp_type
_atom_site_calc_flag
_atom_site_refinement_flags
_atom_site_occupancy
O O1 0.5061(6) 0.4253(2) 0.66177(17) 0.0762(10) Uani d . 1
O O2 0.0167(5) 0.42246(18) 0.52562(16) 0.0597(8) Uani d . 1
N N1 -0.0743(7) 0.4977(3) 0.5659(2) 0.0633(11) Uani d D 1
C C1 0.2625(7) 0.4174(3) 0.5431(2) 0.0510(11) Uani d . 1
H H1 0.3403 0.4699 0.5255 0.061 Uiso calc R 1
C C2 0.3146(9) 0.4024(3) 0.6342(3) 0.0613(12) Uani d . 1
C C3 0.1367(10) 0.3571(3) 0.6863(3) 0.0830(15) Uani d . 1
H H3A 0.0567 0.3153 0.6535 0.124 Uiso calc R 1
H H3B 0.0217 0.3966 0.7073 0.124 Uiso calc R 1
H H3C 0.2170 0.3302 0.7317 0.124 Uiso calc R 1
C C4 0.3649(9) 0.3440(3) 0.4935(2) 0.0645(13) Uani d . 1
H H4A 0.5313 0.3365 0.5086 0.077 Uiso calc R 1
H H4B 0.2801 0.2929 0.5085 0.077 Uiso calc R 1
C C5 0.3484(8) 0.3561(3) 0.4006(3) 0.0536(11) Uani d . 1
C C6 0.5259(10) 0.3996(3) 0.3615(3) 0.0810(16) Uani d . 1
H H6 0.6546 0.4199 0.3921 0.097 Uiso calc R 1
C C7 0.5168(12) 0.4142(3) 0.2759(3) 0.0918(18) Uani d . 1
H H7 0.6369 0.4449 0.2498 0.110 Uiso calc R 1
C C8 0.3291(10) 0.3827(3) 0.2312(3) 0.0778(15) Uani d . 1
H H8 0.3218 0.3917 0.1744 0.093 Uiso calc R 1
C C9 0.1530(10) 0.3382(3) 0.2696(3) 0.0828(16) Uani d . 1
H H9 0.0259 0.3166 0.2391 0.099 Uiso calc R 1
C C10 0.1640(10) 0.3252(3) 0.3547(3) 0.0723(14) Uani d . 1
H H10 0.0433 0.2948 0.3806 0.087 Uiso calc R 1
C C11 -0.1670(8) 0.5573(3) 0.5071(3) 0.0559(11) Uani d . 1
C C12 -0.0695(9) 0.5646(3) 0.4280(3) 0.0732(15) Uani d . 1
H H12 0.0569 0.5306 0.4113 0.088 Uiso calc R 1
C C13 -0.1665(12) 0.6238(3) 0.3757(3) 0.0846(17) Uani d . 1
H H13 -0.1084 0.6283 0.3219 0.101 Uiso calc R 1
C C14 -0.3446(12) 0.6757(3) 0.4005(4) 0.0903(18) Uani d . 1
H H14 -0.4065 0.7156 0.3642 0.108 Uiso calc R 1
C C15 -0.4343(10) 0.6694(3) 0.4799(4) 0.0843(17) Uani d . 1
H H15 -0.5564 0.7051 0.4972 0.101 Uiso calc R 1
C C16 -0.3424(9) 0.6101(3) 0.5332(3) 0.0713(13) Uani d . 1
H H16 -0.4004 0.6062 0.5870 0.086 Uiso calc R 1
H H2 -0.202(6) 0.480(3) 0.590(3) 0.083(19) Uiso d D 1

loop_
_atom_site_aniso_label
_atom_site_aniso_U_11
_atom_site_aniso_U_22
_atom_site_aniso_U_33
_atom_site_aniso_U_12
_atom_site_aniso_U_13
_atom_site_aniso_U_23
O1 0.064(2) 0.116(3) 0.0491(18) -0.007(2) -0.0015(17) 0.0073(19)
O2 0.0524(18) 0.0665(19) 0.0602(18) -0.0005(17) -0.0042(16) -0.0064(16)
N1 0.065(3) 0.077(3) 0.049(2) 0.010(2) -0.002(2) -0.006(2)
C1 0.051(3) 0.055(3) 0.047(3) 0.000(2) -0.005(2) 0.000(2)
C2 0.046(3) 0.083(3) 0.055(3) 0.002(3) 0.003(2) 0.003(3)
C3 0.085(4) 0.104(4) 0.060(3) -0.007(4) 0.006(3) 0.019(3)
C4 0.084(3) 0.059(3) 0.050(3) 0.008(3) -0.002(3) -0.001(2)
C5 0.053(3) 0.053(2) 0.055(3) 0.007(3) 0.008(2) 0.004(2)
C6 0.085(4) 0.093(4) 0.065(3) -0.012(4) 0.002(3) -0.012(3)
C7 0.104(5) 0.107(4) 0.065(4) -0.015(4) 0.011(4) 0.009(3)
C8 0.093(4) 0.085(4) 0.056(3) -0.007(4) -0.003(3) 0.003(3)
C9 0.090(4) 0.095(4) 0.063(3) -0.016(4) -0.014(3) 0.001(3)
C10 0.071(3) 0.083(3) 0.063(3) -0.011(3) -0.002(3) 0.009(3)
C11 0.053(3) 0.067(3) 0.048(3) 0.005(3) -0.003(2) -0.001(2)
C12 0.075(4) 0.094(4) 0.051(3) 0.004(3) 0.003(3) 0.008(3)
C13 0.104(4) 0.092(4) 0.058(3) 0.010(4) -0.003(3) 0.008(3)
C14 0.103(5) 0.079(4) 0.089(5) -0.006(4) -0.016(4) 0.016(3)
C15 0.080(4) 0.071(3) 0.102(5) 0.020(3) -0.002(4) -0.012(3)
C16 0.067(3) 0.079(3) 0.067(3) 0.010(3) 0.006(3) -0.011(3)

loop_
_atom_type_symbol
_atom_type_description
_atom_type_scat_dispersion_real
_atom_type_scat_dispersion_imag
_atom_type_scat_source
C C 0.0033 0.0000 'International Tables Vol C Tables 4.2.6.8 and 6.1.1.4'
H H 0.0000 0.0000 'International Tables Vol C Tables 4.2.6.8 and 6.1.1.4'
N N 0.0061 0.0000 'International Tables Vol C Tables 4.2.6.8 and 6.1.1.4'
O O 0.0106 0.0000 'International Tables Vol C Tables 4.2.6.8 and 6.1.1.4'

loop_
_geom_angle_atom_site_label_1
_geom_angle_atom_site_label_2
_geom_angle_atom_site_label_3
_geom_angle
C1 O2 N1 107.4(3)
C11 N1 O2 111.7(3)
C11 N1 H2 103(3)
O2 N1 H2 103(3)
O2 C1 C2 113.0(3)
O2 C1 C4 107.8(3)
C2 C1 C4 108.5(4)
O2 C1 H1 109.1
C2 C1 H1 109.1
C4 C1 H1 109.1
O1 C2 C3 121.7(4)
O1 C2 C1 118.5(4)
C3 C2 C1 119.7(4)
C2 C3 H3A 109.5
C2 C3 H3B 109.5
H3A C3 H3B 109.5
C2 C3 H3C 109.5
H3A C3 H3C 109.5
H3B C3 H3C 109.5
C5 C4 C1 113.7(4)
C5 C4 H4A 108.8
C1 C4 H4A 108.8
C5 C4 H4B 108.8
C1 C4 H4B 108.8
H4A C4 H4B 107.7
C10 C5 C6 118.8(4)
C10 C5 C4 122.7(4)
C6 C5 C4 118.5(5)
C5 C6 C7 120.8(5)
C5 C6 H6 119.6
C7 C6 H6 119.6
C8 C7 C6 119.2(5)
C8 C7 H7 120.4
C6 C7 H7 120.4
C9 C8 C7 120.3(5)
C9 C8 H8 119.9
C7 C8 H8 119.9
C8 C9 C10 119.7(5)
C8 C9 H9 120.2
C10 C9 H9 120.2
C5 C10 C9 121.2(5)
C5 C10 H10 119.4
C9 C10 H10 119.4
C16 C11 C12 121.1(5)
C16 C11 N1 117.5(4)
C12 C11 N1 121.3(4)
C13 C12 C11 117.8(5)
C13 C12 H12 121.1
C11 C12 H12 121.1
C14 C13 C12 121.5(5)
C14 C13 H13 119.2
C12 C13 H13 119.2
C13 C14 C15 120.0(5)
C13 C14 H14 120.0
C15 C14 H14 120.0
C16 C15 C14 119.6(5)
C16 C15 H15 120.2
C14 C15 H15 120.2
C11 C16 C15 119.9(5)
C11 C16 H16 120.0
C15 C16 H16 120.0

loop_
_geom_bond_atom_site_label_1
_geom_bond_atom_site_label_2
_geom_bond_distance
O1 C2 1.215(5)
O2 C1 1.406(4)
O2 N1 1.451(5)
N1 C11 1.436(5)
N1 H2 0.86(2)
C1 C2 1.519(6)
C1 C4 1.524(5)
C1 H1 0.9800
C2 C3 1.488(6)
C3 H3A 0.9600
C3 H3B 0.9600
C3 H3C 0.9600
C4 C5 1.516(6)
C4 H4A 0.9700
C4 H4B 0.9700
C5 C10 1.362(6)
C5 C6 1.364(6)
C6 C7 1.404(6)
C6 H6 0.9300
C7 C8 1.369(7)
C7 H7 0.9300
C8 C9 1.361(7)
C8 H8 0.9300
C9 C10 1.391(7)
C9 H9 0.9300
C10 H10 0.9300
C11 C16 1.357(6)
C11 C12 1.394(6)
C12 C13 1.374(6)
C12 H12 0.9300
C13 C14 1.353(7)
C13 H13 0.9300
C14 C15 1.380(7)
C14 H14 0.9300
C15 C16 1.374(7)
C15 H15 0.9300
C16 H16 0.9300

loop_
_geom_hbond_atom_site_label_D
_geom_hbond_atom_site_label_H
_geom_hbond_atom_site_label_A
_geom_hbond_site_symmetry_A
_geom_hbond_distance_DH
_geom_hbond_distance_HA
_geom_hbond_distance_DA
_geom_hbond_angle_DHA
N1 H2 O1 1_455 0.86(2) 2.18(2) 3.038(6) 173(4)

loop_
_geom_torsion_atom_site_label_1
_geom_torsion_atom_site_label_2
_geom_torsion_atom_site_label_3
_geom_torsion_atom_site_label_4
_geom_torsion
C1 O2 N1 C11 117.7(4)
N1 O2 C1 C2 66.1(5)
N1 O2 C1 C4 -174.0(3)
O2 C1 C2 O1 -154.9(4)
C4 C1 C2 O1 85.6(5)
O2 C1 C2 C3 27.9(6)
C4 C1 C2 C3 -91.6(5)
O2 C1 C4 C5 63.6(5)
C2 C1 C4 C5 -173.7(4)
C1 C4 C5 C10 -94.4(5)
C1 C4 C5 C6 85.7(5)
C10 C5 C6 C7 1.5(7)
C4 C5 C6 C7 -178.6(5)
C5 C6 C7 C8 -1.3(8)
C6 C7 C8 C9 0.4(8)
C7 C8 C9 C10 0.3(8)
C6 C5 C10 C9 -0.8(7)
C4 C5 C10 C9 179.3(5)
C8 C9 C10 C5 -0.1(8)
O2 N1 C11 C16 152.2(4)
O2 N1 C11 C12 -32.1(6)
C16 C11 C12 C13 -3.7(7)
N1 C11 C12 C13 -179.3(4)
C11 C12 C13 C14 2.5(8)
C12 C13 C14 C15 -0.6(8)
C13 C14 C15 C16 -0.2(8)
C12 C11 C16 C15 3.0(7)
N1 C11 C16 C15 178.8(4)
C14 C15 C16 C11 -1.0(7)

loop_
_cod_related_entry_id
_cod_related_entry_database
_cod_related_entry_code
1 ChemSpider 21184499
